data_7152946
loop_
_publ_author_name
'Kusukawa, Takahiro'
'Matsumoto, Kazuya'
'Nakamura, Hajime'
'Iizuka, Wataru'
'Toyama, Keisuke'
'Takeshita, Shota'

_publ_section_title
;
 Four-component assembly in the crystalline state driven by
 amidinium-carboxylate salt bridge formation from an aqueous solution.
;
_journal_issue 22
_journal_name_full 'Organic &amp; biomolecular chemistry'
_journal_page_first 3692
_journal_page_last 3698
_journal_paper_doi 10.1039/c3ob40309b
_journal_volume 11
_journal_year 2013
_chemical_formula_moiety 'C24 H32 N4 O6 '
_chemical_formula_sum 'C24 H32 N4 O6'
_chemical_formula_weight 472.54
_space_group_IT_number 2
_symmetry_cell_setting triclinic
_symmetry_Int_Tables_number 2
_symmetry_space_group_name_Hall '-P 1'
_symmetry_space_group_name_H-M 'P -1'
_cell_angle_alpha 105.63(2)
_cell_angle_beta 109.560(20)
_cell_angle_gamma 102.83(2)
_cell_formula_units_Z 2
_cell_length_a 12.054(3)
_cell_length_b 12.563(4)
_cell_length_c 9.714(3)
_cell_measurement_reflns_used 23
_cell_measurement_temperature 213.1
_cell_measurement_theta_max 30.0
_cell_measurement_theta_min 25.5
_cell_volume 1253.4(7)
_computing_cell_refinement WinAFC
_computing_data_collection WinAFC
_computing_data_reduction CrystalStructure
_computing_publication_material 'CrystalStructure 3.8'
_computing_structure_refinement SHELXL
_computing_structure_solution SHELXS97
_diffrn_ambient_temperature 213
_diffrn_measured_fraction_theta_full 0.990
_diffrn_measured_fraction_theta_max 0.990
_diffrn_measurement_device_type 'Rigaku AFC7R'
_diffrn_measurement_method \w-2\q
_diffrn_radiation_type 'Cu K\a'
_diffrn_radiation_wavelength 1.54178
_diffrn_reflns_av_R_equivalents 0.128
_diffrn_reflns_limit_h_max 13
_diffrn_reflns_limit_h_min -14
_diffrn_reflns_limit_k_max 14
_diffrn_reflns_limit_k_min -14
_diffrn_reflns_limit_l_max 11
_diffrn_reflns_limit_l_min -8
_diffrn_reflns_number 6054
_diffrn_reflns_theta_full 66.74
_diffrn_reflns_theta_max 66.74
_diffrn_standards_decay_% -21.56
_diffrn_standards_interval_count 0
_diffrn_standards_number 3
_exptl_absorpt_coefficient_mu 0.751
_exptl_absorpt_correction_T_max 0.861
_exptl_absorpt_correction_T_min 0.801
_exptl_absorpt_correction_type psi-scan
_exptl_absorpt_process_details '(North, Phillips & Mathews, 1968)'
_exptl_crystal_colour colorless
_exptl_crystal_density_diffrn 1.252
_exptl_crystal_density_method 'not measured'
_exptl_crystal_description prismatic
_exptl_crystal_F_000 504.00
_exptl_crystal_size_max 0.40
_exptl_crystal_size_mid 0.20
_exptl_crystal_size_min 0.20
_refine_diff_density_max 0.69
_refine_diff_density_min -0.47
_refine_ls_extinction_method none
_refine_ls_goodness_of_fit_ref 1.071
_refine_ls_hydrogen_treatment refall
_refine_ls_number_parameters 330
_refine_ls_number_reflns 4398
_refine_ls_R_factor_gt 0.0771
_refine_ls_shift/su_max 0.0000
_refine_ls_structure_factor_coef Fsqd
_refine_ls_weighting_details 'w = 1/[\s^2^(Fo^2^)+(0.1124P)^2^+0.8939P] where P=(Fo^2^+2Fc^2^)/3'
_refine_ls_weighting_scheme calc
_refine_ls_wR_factor_ref 0.2256
_reflns_number_gt 3576
_reflns_number_total 4398
_reflns_threshold_expression F^2^>2.0\s(F^2^)
_cod_data_source_file c3ob40309b.txt
_cod_data_source_block '_kusu110'
_cod_original_cell_volume 1253.3(6)
_cod_original_formula_sum 'C24 H32 N4 O6 '
_cod_database_code 7152946

loop_
_symmetry_equiv_pos_site_id
_symmetry_equiv_pos_as_xyz
1 +X,+Y,+Z
2 -X,-Y,-Z

loop_
_atom_site_label
_atom_site_type_symbol
_atom_site_fract_x
_atom_site_fract_y
_atom_site_fract_z
_atom_site_U_iso_or_equiv
_atom_site_adp_type
_atom_site_occupancy
_atom_site_symmetry_multiplicity
_atom_site_calc_flag
_atom_site_refinement_flags
O(1) O 0.60135(18) 0.33463(16) 0.2876(2) 0.0467(5) Uani 1.00 1 d .
O(2) O 0.40100(19) 0.31072(17) 0.2313(3) 0.0546(6) Uani 1.00 1 d .
O(3) O 0.19420(19) -0.49859(17) 0.1700(2) 0.0478(5) Uani 1.00 1 d .
O(4) O 0.05895(18) -0.45520(16) 0.2647(2) 0.0453(5) Uani 1.00 1 d .
O(5) O 0.8167(2) 0.28443(18) 0.4068(2) 0.0516(5) Uiso 1.00 1 d .
O(6) O 1.1565(2) 1.39836(19) 0.8435(2) 0.0550(5) Uiso 1.00 1 d .
N(1) N 0.8351(2) 0.7009(2) 0.7670(3) 0.0436(5) Uani 1.00 1 d .
N(2) N 1.0090(2) 0.6896(2) 0.7304(3) 0.0432(5) Uani 1.00 1 d .
N(3) N 0.4452(2) 0.5333(2) 0.2173(3) 0.0478(6) Uani 1.00 1 d .
N(4) N 0.6365(2) 0.5382(2) 0.2275(3) 0.0407(5) Uani 1.00 1 d .
C(1) C 0.9564(2) 0.8649(2) 0.7304(3) 0.0367(5) Uani 1.00 1 d .
C(2) C 1.0599(2) 0.9563(2) 0.8442(3) 0.0435(6) Uani 1.00 1 d .
C(3) C 1.0848(2) 1.0710(2) 0.8380(3) 0.0449(6) Uani 1.00 1 d .
C(4) C 1.0072(2) 1.0895(2) 0.7160(3) 0.0408(6) Uani 1.00 1 d .
C(5) C 0.6335(2) 0.9364(2) 0.2103(3) 0.0413(6) Uani 1.00 1 d .
C(6) C 0.5307(2) 0.8463(2) 0.0947(3) 0.0469(6) Uani 1.00 1 d .
C(7) C 0.5026(2) 0.7318(2) 0.1009(3) 0.0438(6) Uani 1.00 1 d .
C(8) C 0.5800(2) 0.7104(2) 0.2209(3) 0.0367(5) Uani 1.00 1 d .
C(9) C 0.7672(2) 0.7881(2) 0.4773(3) 0.0354(5) Uani 1.00 1 d .
C(10) C 0.8197(2) 1.0120(2) 0.4637(3) 0.0375(5) Uani 1.00 1 d .
C(11) C 0.6889(2) 0.8035(2) 0.3475(3) 0.0346(5) Uani 1.00 1 d .
C(12) C 0.7146(2) 0.9194(2) 0.3414(3) 0.0358(5) Uani 1.00 1 d .
C(13) C 0.8720(2) 0.8806(2) 0.5993(3) 0.0345(5) Uani 1.00 1 d .
C(14) C 0.8992(2) 0.9960(2) 0.5928(3) 0.0359(5) Uani 1.00 1 d .
C(15) C 0.9322(2) 0.7460(2) 0.7427(3) 0.0363(5) Uani 1.00 1 d .
C(16) C 0.5525(2) 0.5883(2) 0.2216(3) 0.0373(5) Uani 1.00 1 d .
C(17) C 0.4974(2) 0.2857(2) 0.2845(3) 0.0403(6) Uani 1.00 1 d .
C(18) C 0.4873(2) 0.1887(2) 0.3507(3) 0.0446(6) Uani 1.00 1 d .
C(19) C 0.3774(2) 0.0767(2) 0.2353(3) 0.0420(6) Uani 1.00 1 d .
C(20) C 0.3662(2) -0.0205(2) 0.2999(3) 0.0407(6) Uani 1.00 1 d .
C(21) C 0.2571(2) -0.1319(2) 0.1842(3) 0.0425(6) Uani 1.00 1 d .
C(22) C 0.2460(2) -0.2309(2) 0.2470(3) 0.0422(6) Uani 1.00 1 d .
C(23) C 0.1321(2) -0.3396(2) 0.1305(3) 0.0441(6) Uani 1.00 1 d .
C(24) C 0.1272(2) -0.4389(2) 0.1924(3) 0.0393(6) Uani 1.00 1 d .
H(1) H 1.1155 0.9438 0.9278 0.052 Uiso 1.00 1 c R
H(2) H 1.1554 1.1339 0.9188 0.054 Uiso 1.00 1 c R
H(3) H 1.0249 1.1653 0.7128 0.049 Uiso 1.00 1 c R
H(4) H 0.6515 1.0111 0.2039 0.050 Uiso 1.00 1 c R
H(5) H 0.4776 0.8594 0.0098 0.056 Uiso 1.00 1 c R
H(6) H 0.4299 0.6706 0.0214 0.052 Uiso 1.00 1 c R
H(7) H 0.7490 0.7131 0.4831 0.043 Uiso 1.00 1 c R
H(8) H 0.8371 1.0873 0.4587 0.045 Uiso 1.00 1 c R
H(9) H 0.4771 0.2167 0.4486 0.054 Uiso 1.00 1 c R
H(10) H 0.5652 0.1710 0.3759 0.054 Uiso 1.00 1 c R
H(11) H 0.2996 0.0946 0.2099 0.050 Uiso 1.00 1 c R
H(12) H 0.3877 0.0488 0.1375 0.050 Uiso 1.00 1 c R
H(13) H 0.3553 0.0071 0.3973 0.049 Uiso 1.00 1 c R
H(14) H 0.4441 -0.0383 0.3257 0.049 Uiso 1.00 1 c R
H(15) H 0.2675 -0.1587 0.0862 0.051 Uiso 1.00 1 c R
H(16) H 0.1792 -0.1142 0.1594 0.051 Uiso 1.00 1 c R
H(17) H 0.3221 -0.2517 0.2670 0.051 Uiso 1.00 1 c R
H(18) H 0.2389 -0.2036 0.3471 0.051 Uiso 1.00 1 c R
H(19) H 0.0555 -0.3203 0.1147 0.053 Uiso 1.00 1 c R
H(20) H 0.1369 -0.3650 0.0286 0.053 Uiso 1.00 1 c R
H(25) H 0.427(3) 0.458(3) 0.217(4) 0.063(10) Uiso 1.00 1 c .
H(26) H 0.386(3) 0.567(3) 0.215(4) 0.053(9) Uiso 1.00 1 c .
H(27) H 0.624(3) 0.471(3) 0.244(4) 0.052(9) Uiso 1.00 1 c .
H(28) H 0.706(3) 0.567(2) 0.219(4) 0.050(8) Uiso 1.00 1 c .
H(23) H 0.987(3) 0.618(3) 0.735(4) 0.056(9) Uiso 1.00 1 c .
H(21) H 0.825(3) 0.627(3) 0.781(4) 0.055(9) Uiso 1.00 1 c .
H(22) H 0.776(3) 0.732(2) 0.774(3) 0.044(8) Uiso 1.00 1 c .
H(24) H 1.063(3) 0.712(3) 0.695(4) 0.052(9) Uiso 1.00 1 c .

loop_
_atom_site_aniso_label
_atom_site_aniso_U_11
_atom_site_aniso_U_22
_atom_site_aniso_U_33
_atom_site_aniso_U_12
_atom_site_aniso_U_13
_atom_site_aniso_U_23
O(1) 0.0346(10) 0.0394(10) 0.0678(13) 0.0097(8) 0.0209(9) 0.0257(9)
O(2) 0.0401(11) 0.0401(10) 0.0931(17) 0.0153(8) 0.0316(11) 0.0331(11)
O(3) 0.0417(10) 0.0428(10) 0.0777(14) 0.0211(8) 0.0325(10) 0.0354(10)
O(4) 0.0438(10) 0.0369(9) 0.0640(12) 0.0156(8) 0.0279(9) 0.0237(8)
N(1) 0.0419(12) 0.0368(12) 0.0665(15) 0.0182(10) 0.0286(11) 0.0293(11)
N(2) 0.0400(12) 0.0358(12) 0.0637(15) 0.0143(9) 0.0269(11) 0.0255(11)
N(3) 0.0344(12) 0.0353(12) 0.0774(18) 0.0116(10) 0.0245(12) 0.0254(11)
N(4) 0.0367(12) 0.0257(10) 0.0616(14) 0.0088(9) 0.0256(11) 0.0145(10)
C(1) 0.0356(13) 0.0297(12) 0.0461(14) 0.0099(10) 0.0191(11) 0.0146(10)
C(2) 0.0389(14) 0.0367(13) 0.0486(15) 0.0079(11) 0.0159(12) 0.0140(11)
C(3) 0.0412(14) 0.0297(12) 0.0516(16) 0.0028(10) 0.0200(12) 0.0043(11)
C(4) 0.0435(14) 0.0239(11) 0.0554(16) 0.0083(10) 0.0267(13) 0.0104(11)
C(5) 0.0496(15) 0.0363(13) 0.0516(15) 0.0201(11) 0.0279(13) 0.0234(12)
C(6) 0.0520(16) 0.0467(15) 0.0491(15) 0.0233(13) 0.0218(13) 0.0227(13)
C(7) 0.0419(14) 0.0398(14) 0.0463(15) 0.0138(11) 0.0176(12) 0.0129(11)
C(8) 0.0369(13) 0.0292(12) 0.0458(14) 0.0115(10) 0.0202(11) 0.0131(10)
C(9) 0.0361(12) 0.0235(11) 0.0496(14) 0.0096(9) 0.0198(11) 0.0161(10)
C(10) 0.0451(14) 0.0239(11) 0.0525(15) 0.0123(10) 0.0285(12) 0.0171(10)
C(11) 0.0343(12) 0.0269(11) 0.0477(14) 0.0114(9) 0.0221(11) 0.0147(10)
C(12) 0.0403(13) 0.0304(12) 0.0483(14) 0.0162(10) 0.0259(11) 0.0191(10)
C(13) 0.0356(12) 0.0243(11) 0.0459(13) 0.0092(9) 0.0207(11) 0.0127(10)
C(14) 0.0383(13) 0.0246(11) 0.0520(15) 0.0112(9) 0.0275(12) 0.0138(10)
C(15) 0.0341(12) 0.0310(12) 0.0411(13) 0.0089(10) 0.0139(10) 0.0140(10)
C(16) 0.0340(12) 0.0280(12) 0.0443(13) 0.0069(9) 0.0157(11) 0.0096(10)
C(17) 0.0342(13) 0.0288(12) 0.0534(15) 0.0086(10) 0.0174(11) 0.0117(11)
C(18) 0.0380(14) 0.0374(14) 0.0553(16) 0.0086(11) 0.0166(12) 0.0199(12)
C(19) 0.0436(14) 0.0328(13) 0.0488(15) 0.0092(11) 0.0187(12) 0.0184(11)
C(20) 0.0387(13) 0.0348(13) 0.0537(15) 0.0111(11) 0.0214(12) 0.0228(12)
C(21) 0.0408(14) 0.0326(13) 0.0557(16) 0.0112(11) 0.0199(12) 0.0208(12)
C(22) 0.0397(14) 0.0336(13) 0.0527(15) 0.0108(11) 0.0174(12) 0.0193(11)
C(23) 0.0380(13) 0.0350(13) 0.0617(17) 0.0122(11) 0.0189(12) 0.0248(12)
C(24) 0.0290(12) 0.0329(12) 0.0539(15) 0.0076(10) 0.0153(11) 0.0181(11)

loop_
_atom_type_symbol
_atom_type_description
_atom_type_scat_dispersion_real
_atom_type_scat_dispersion_imag
_atom_type_scat_source
C C 0.018 0.009
;
International Tables for Crystallography
(1992, Vol. C, Tables 4.2.6.8 and 6.1.1.4)
;
H H 0.000 0.000
;
International Tables for Crystallography
(1992, Vol. C, Table 6.1.1.4)
;
N N 0.031 0.018
;
International Tables for Crystallography
(1992, Vol. C, Tables 4.2.6.8 and 6.1.1.4)
;
O O 0.049 0.032
;
International Tables for Crystallography
(1992, Vol. C, Tables 4.2.6.8 and 6.1.1.4)
;

loop_
_geom_angle_atom_site_label_1
_geom_angle_atom_site_label_2
_geom_angle_atom_site_label_3
_geom_angle
_geom_angle_publ_flag
C(2) C(1) C(13) 120.9(2) yes
C(2) C(1) C(15) 119.1(2) yes
C(13) C(1) C(15) 120.03(18) yes
C(1) C(2) C(3) 120.7(2) yes
C(2) C(3) C(4) 120.2(2) yes
C(3) C(4) C(14) 121.0(2) yes
C(6) C(5) C(12) 121.0(2) yes
C(5) C(6) C(7) 120.5(3) yes
C(6) C(7) C(8) 120.6(2) yes
C(7) C(8) C(11) 120.9(2) yes
C(7) C(8) C(16) 119.99(19) yes
C(11) C(8) C(16) 119.1(2) yes
C(11) C(9) C(13) 122.0(2) yes
C(12) C(10) C(14) 122.0(2) yes
C(8) C(11) C(9) 123.3(2) yes
C(8) C(11) C(12) 117.8(2) yes
C(9) C(11) C(12) 118.83(18) yes
C(5) C(12) C(10) 121.8(2) yes
C(5) C(12) C(11) 119.15(19) yes
C(10) C(12) C(11) 119.1(2) yes
C(1) C(13) C(9) 122.6(2) yes
C(1) C(13) C(14) 117.93(18) yes
C(9) C(13) C(14) 119.4(2) yes
C(4) C(14) C(10) 122.1(2) yes
C(4) C(14) C(13) 119.2(2) yes
C(10) C(14) C(13) 118.61(18) yes
N(1) C(15) N(2) 120.7(2) yes
N(1) C(15) C(1) 119.8(2) yes
N(2) C(15) C(1) 119.5(2) yes
N(3) C(16) N(4) 120.4(2) yes
N(3) C(16) C(8) 120.1(2) yes
N(4) C(16) C(8) 119.5(2) yes
O(1) C(17) O(2) 124.9(3) yes
O(1) C(17) C(18) 117.8(2) yes
O(2) C(17) C(18) 117.3(2) yes
C(17) C(18) C(19) 112.2(2) yes
C(18) C(19) C(20) 112.7(2) yes
C(19) C(20) C(21) 112.4(2) yes
C(20) C(21) C(22) 112.9(2) yes
C(21) C(22) C(23) 111.3(2) yes
C(22) C(23) C(24) 110.2(2) yes
O(3) C(24) O(4) 124.0(3) yes
O(3) C(24) C(23) 116.6(3) yes
O(4) C(24) C(23) 119.4(2) yes
C(15) N(1) H(21) 118(2) no
C(15) N(1) H(22) 127(2) no
H(21) N(1) H(22) 116(3) no
C(15) N(2) H(23) 114(2) no
C(15) N(2) H(24) 120(2) no
H(23) N(2) H(24) 123(4) no
C(16) N(3) H(25) 121(2) no
C(16) N(3) H(26) 122(2) no
H(25) N(3) H(26) 118(3) no
C(16) N(4) H(27) 118(2) no
C(16) N(4) H(28) 125(2) no
H(27) N(4) H(28) 117(3) no
C(1) C(2) H(1) 119.7 no
C(3) C(2) H(1) 119.7 no
C(2) C(3) H(2) 119.9 no
C(4) C(3) H(2) 119.9 no
C(3) C(4) H(3) 119.5 no
C(14) C(4) H(3) 119.5 no
C(6) C(5) H(4) 119.5 no
C(12) C(5) H(4) 119.5 no
C(5) C(6) H(5) 119.8 no
C(7) C(6) H(5) 119.8 no
C(6) C(7) H(6) 119.7 no
C(8) C(7) H(6) 119.7 no
C(11) C(9) H(7) 119.0 no
C(13) C(9) H(7) 119.0 no
C(12) C(10) H(8) 119.0 no
C(14) C(10) H(8) 119.0 no
C(17) C(18) H(9) 109.2 no
C(17) C(18) H(10) 109.2 no
C(19) C(18) H(9) 109.2 no
C(19) C(18) H(10) 109.2 no
H(9) C(18) H(10) 107.9 no
C(18) C(19) H(11) 109.1 no
C(18) C(19) H(12) 109.1 no
C(20) C(19) H(11) 109.1 no
C(20) C(19) H(12) 109.1 no
H(11) C(19) H(12) 107.8 no
C(19) C(20) H(13) 109.1 no
C(19) C(20) H(14) 109.1 no
C(21) C(20) H(13) 109.1 no
C(21) C(20) H(14) 109.1 no
H(13) C(20) H(14) 107.9 no
C(20) C(21) H(15) 109.0 no
C(20) C(21) H(16) 109.0 no
C(22) C(21) H(15) 109.0 no
C(22) C(21) H(16) 109.0 no
H(15) C(21) H(16) 107.8 no
C(21) C(22) H(17) 109.4 no
C(21) C(22) H(18) 109.4 no
C(23) C(22) H(17) 109.4 no
C(23) C(22) H(18) 109.4 no
H(17) C(22) H(18) 108.0 no
C(22) C(23) H(19) 109.6 no
C(22) C(23) H(20) 109.6 no
C(24) C(23) H(19) 109.6 no
C(24) C(23) H(20) 109.6 no
H(19) C(23) H(20) 108.1 no

loop_
_geom_bond_atom_site_label_1
_geom_bond_atom_site_label_2
_geom_bond_distance
_geom_bond_publ_flag
O(1) C(17) 1.254(3) yes
O(2) C(17) 1.250(3) yes
O(3) C(24) 1.250(4) yes
O(4) C(24) 1.265(4) yes
N(1) C(15) 1.307(4) yes
N(2) C(15) 1.302(4) yes
N(3) C(16) 1.306(4) yes
N(4) C(16) 1.300(4) yes
C(1) C(2) 1.362(2) yes
C(1) C(13) 1.433(4) yes
C(1) C(15) 1.502(4) yes
C(2) C(3) 1.427(4) yes
C(3) C(4) 1.356(4) yes
C(4) C(14) 1.424(2) yes
C(5) C(6) 1.356(3) yes
C(5) C(12) 1.424(4) yes
C(6) C(7) 1.424(4) yes
C(7) C(8) 1.362(4) yes
C(8) C(11) 1.438(2) yes
C(8) C(16) 1.498(3) yes
C(9) C(11) 1.391(4) yes
C(9) C(13) 1.398(2) yes
C(10) C(12) 1.401(2) yes
C(10) C(14) 1.396(4) yes
C(11) C(12) 1.441(4) yes
C(13) C(14) 1.437(3) yes
C(17) C(18) 1.524(4) yes
C(18) C(19) 1.523(3) yes
C(19) C(20) 1.516(4) yes
C(20) C(21) 1.516(3) yes
C(21) C(22) 1.525(4) yes
C(22) C(23) 1.524(3) yes
C(23) C(24) 1.522(4) yes
N(1) H(21) 0.97(4) no
N(1) H(22) 0.90(4) no
N(2) H(23) 0.90(4) no
N(3) H(25) 0.92(4) no
N(3) H(26) 0.90(4) no
N(4) H(27) 0.89(4) no
N(4) H(28) 0.88(4) no
C(2) H(1) 0.940 no
C(3) H(2) 0.940 no
C(4) H(3) 0.940 no
C(5) H(4) 0.940 no
C(6) H(5) 0.940 no
C(7) H(6) 0.940 no
C(9) H(7) 0.940 no
C(10) H(8) 0.940 no
C(18) H(9) 0.980 no
C(18) H(10) 0.980 no
C(19) H(11) 0.980 no
C(19) H(12) 0.980 no
C(20) H(13) 0.980 no
C(20) H(14) 0.980 no
C(21) H(15) 0.980 no
C(21) H(16) 0.980 no
C(22) H(17) 0.980 no
C(22) H(18) 0.980 no
C(23) H(19) 0.980 no
C(23) H(20) 0.980 no

loop_
_geom_contact_atom_site_label_1
_geom_contact_atom_site_label_2
_geom_contact_distance
_geom_contact_site_symmetry_2
O(1) O(5) 2.754(3) .
O(1) N(3) 3.519(3) .
O(1) N(4) 2.747(3) .
O(1) C(6) 3.373(3) 2_665
O(1) C(7) 3.344(3) 2_665
O(1) C(16) 3.549(3) .
O(2) N(1) 2.823(3) 2_666
O(2) N(3) 2.777(3) .
O(2) N(4) 3.571(3) .
O(3) O(6) 2.916(3) 1_434
O(3) N(1) 2.746(3) 2_656
O(3) N(2) 3.594(4) 2_656
O(3) N(3) 2.821(3) 1_545
O(3) C(15) 3.590(3) 2_656
O(4) O(5) 2.952(2) 2_656
O(4) O(6) 2.786(3) 2_666
O(4) N(1) 3.571(3) 2_656
O(4) N(2) 2.893(3) 2_656
O(4) C(23) 3.577(3) 2_545
O(5) O(1) 2.754(3) .
O(5) O(4) 2.952(2) 2_656
O(5) N(2) 2.846(4) 2_766
O(6) O(3) 2.916(3) 1_676
O(6) O(4) 2.786(3) 2_666
O(6) N(4) 2.811(4) 2_776
O(6) C(4) 3.556(3) .
O(6) C(23) 3.502(4) 2_666
O(6) C(24) 3.485(4) 2_666
N(1) O(2) 2.823(3) 2_666
N(1) O(3) 2.746(3) 2_656
N(1) O(4) 3.571(3) 2_656
N(1) C(24) 3.527(4) 2_656
N(2) O(3) 3.594(4) 2_656
N(2) O(4) 2.893(3) 2_656
N(2) O(5) 2.846(4) 2_766
N(3) O(1) 3.519(3) .
N(3) O(2) 2.777(3) .
N(3) O(3) 2.821(3) 1_565
N(3) C(17) 3.490(4) .
N(4) O(1) 2.747(3) .
N(4) O(2) 3.571(3) .
N(4) O(6) 2.811(4) 2_776
N(4) C(7) 3.543(3) 2_665
N(4) C(17) 3.519(4) .
C(3) C(5) 3.598(5) 2_776
C(3) C(10) 3.485(5) 2_776
C(3) C(12) 3.422(5) 2_776
C(4) O(6) 3.556(3) .
C(4) C(10) 3.385(4) 2_776
C(4) C(14) 3.535(4) 2_776
C(5) C(3) 3.598(5) 2_776
C(6) O(1) 3.373(3) 2_665
C(6) C(17) 3.472(4) 2_665
C(7) O(1) 3.344(3) 2_665
C(7) N(4) 3.543(3) 2_665
C(10) C(3) 3.485(5) 2_776
C(10) C(4) 3.385(4) 2_776
C(12) C(3) 3.422(5) 2_776
C(14) C(4) 3.535(4) 2_776
C(14) C(14) 3.476(4) 2_776
C(15) O(3) 3.590(3) 2_656
C(16) O(1) 3.549(3) .
C(17) N(3) 3.490(4) .
C(17) N(4) 3.519(4) .
C(17) C(6) 3.472(4) 2_665
C(23) O(4) 3.577(3) 2_545
C(23) O(6) 3.502(4) 2_666
C(23) C(24) 3.496(2) 2_545
C(24) O(6) 3.485(4) 2_666
C(24) N(1) 3.527(4) 2_656
C(24) C(23) 3.496(2) 2_545
C(24) C(24) 3.588(3) 2_545
O(1) H(5) 2.920 2_665
O(1) H(6) 2.878 2_665
O(1) H(25) 2.89(4) .
O(1) H(27) 1.86(4) .
O(1) H(28) 3.24(4) .
O(2) H(2) 3.216 1_444
O(2) H(25) 1.86(4) .
O(2) H(26) 3.31(4) .
O(2) H(27) 2.92(4) .
O(2) H(21) 2.98(4) 2_666
O(2) H(22) 2.07(4) 2_666
O(3) H(19) 3.143 2_545
O(3) H(20) 3.552 2_545
O(3) H(25) 2.89(4) 1_545
O(3) H(26) 2.13(4) 1_545
O(3) H(23) 2.91(4) 2_656
O(3) H(21) 1.79(4) 2_656
O(3) H(22) 3.20(3) 2_656
O(4) H(19) 3.564 2_545
O(4) H(20) 2.908 2_545
O(4) H(23) 1.99(4) 2_656
O(4) H(21) 2.83(4) 2_656
O(4) H(24) 3.42(4) 2_656
O(5) H(4) 3.214 1_545
O(5) H(8) 2.704 1_545
O(5) H(10) 2.925 .
O(5) H(18) 3.046 2_656
O(5) H(23) 3.29(4) 2_766
O(5) H(24) 2.00(4) 2_766
O(6) H(2) 3.588 .
O(6) H(3) 2.699 .
O(6) H(19) 2.731 2_666
O(6) H(20) 3.138 1_676
O(6) H(26) 3.43(2) 1_666
O(6) H(27) 3.28(4) 2_776
O(6) H(28) 1.95(4) 2_776
N(1) H(2) 3.144 2_777
N(1) H(11) 3.327 2_666
N(1) H(25) 3.42(4) 2_666
N(1) H(24) 3.04(4) .
N(2) H(15) 3.448 1_666
N(2) H(20) 3.129 1_666
N(2) H(24) 0.87(4) .
N(3) H(9) 3.527 2_666
N(3) H(17) 3.360 1_565
N(3) H(21) 3.44(4) 2_666
N(4) H(6) 2.778 2_665
C(1) H(8) 3.594 2_776
C(1) H(11) 3.443 2_666
C(1) H(24) 2.55(4) .
C(2) H(8) 3.518 2_776
C(2) H(11) 3.399 1_666
C(2) H(16) 3.362 1_666
C(2) H(24) 3.04(3) .
C(3) H(8) 3.564 2_776
C(3) H(11) 3.558 1_666
C(3) H(16) 3.352 2_666
C(3) H(22) 3.47(2) 2_777
C(4) H(16) 2.921 2_666
C(4) H(18) 3.517 2_666
C(4) H(19) 3.304 2_666
C(5) H(2) 3.372 2_776
C(5) H(10) 3.370 1_565
C(5) H(12) 3.503 1_565
C(5) H(12) 3.361 2_665
C(5) H(14) 2.901 1_565
C(6) H(12) 3.388 1_565
C(6) H(12) 3.209 2_665
C(6) H(14) 2.953 1_565
C(6) H(15) 3.133 1_565
C(7) H(14) 3.485 1_565
C(7) H(15) 3.392 1_565
C(7) H(17) 3.123 1_565
C(7) H(27) 3.21(3) 2_665
C(8) H(9) 3.435 2_666
C(8) H(17) 3.401 1_565
C(9) H(9) 3.249 2_666
C(9) H(11) 3.435 2_666
C(9) H(13) 3.389 2_666
C(10) H(13) 2.861 2_666
C(10) H(16) 3.532 2_666
C(10) H(18) 2.985 2_666
C(11) H(9) 3.270 2_666
C(11) H(13) 3.219 2_666
C(12) H(2) 3.392 2_776
C(12) H(13) 2.918 2_666
C(12) H(14) 3.379 1_565
C(13) H(11) 3.216 2_666
C(13) H(13) 3.354 2_666
C(13) H(16) 3.542 2_666
C(13) H(24) 3.53(4) .
C(14) H(13) 3.094 2_666
C(14) H(16) 3.019 2_666
C(14) H(18) 3.417 2_666
C(15) H(24) 1.89(4) .
C(16) H(6) 3.564 2_665
C(17) H(5) 3.098 2_665
C(17) H(6) 3.509 2_665
C(17) H(25) 2.65(4) .
C(17) H(27) 2.69(4) .
C(17) H(22) 3.10(4) 2_666
C(18) H(5) 3.573 2_665
C(18) H(17) 3.405 2_656
C(18) H(18) 3.534 2_656
C(18) H(22) 3.47(3) 2_666
C(19) H(1) 3.215 1_444
C(19) H(5) 3.544 2_665
C(19) H(22) 3.35(4) 2_666
C(20) H(13) 3.580 2_656
C(20) H(14) 3.352 2_656
C(21) H(1) 3.029 1_444
C(22) H(8) 3.518 2_666
C(22) H(9) 3.572 2_656
C(22) H(10) 3.367 2_656
C(22) H(26) 3.35(4) 1_545
C(23) H(3) 3.559 2_666
C(23) H(26) 3.44(4) 1_545
C(23) H(23) 3.47(3) 1_444
C(24) H(19) 3.268 2_545
C(24) H(20) 3.147 2_545
C(24) H(26) 3.04(4) 1_545
C(24) H(23) 2.75(4) 2_656
C(24) H(21) 2.60(4) 2_656
H(1) C(19) 3.215 1_666
H(1) C(21) 3.029 1_666
H(1) H(4) 3.455 2_776
H(1) H(11) 2.700 1_666
H(1) H(12) 2.968 1_666
H(1) H(15) 2.758 1_666
H(1) H(16) 2.482 1_666
H(1) H(24) 2.946 .
H(2) O(2) 3.216 1_666
H(2) O(6) 3.588 .
H(2) N(1) 3.144 2_777
H(2) C(5) 3.372 2_776
H(2) C(12) 3.392 2_776
H(2) H(4) 3.568 2_776
H(2) H(11) 3.017 1_666
H(2) H(12) 3.473 1_666
H(2) H(21) 3.481 2_777
H(2) H(22) 2.728 2_777
H(3) O(6) 2.699 .
H(3) C(23) 3.559 2_666
H(3) H(16) 3.127 2_666
H(3) H(18) 3.204 2_666
H(3) H(19) 2.776 2_666
H(4) O(5) 3.214 1_565
H(4) H(1) 3.455 2_776
H(4) H(2) 3.568 2_776
H(4) H(5) 3.187 2_675
H(4) H(10) 2.862 1_565
H(4) H(12) 3.196 1_565
H(4) H(12) 3.038 2_665
H(4) H(14) 3.118 1_565
H(5) O(1) 2.920 2_665
H(5) C(17) 3.098 2_665
H(5) C(18) 3.573 2_665
H(5) C(19) 3.544 2_665
H(5) H(4) 3.187 2_675
H(5) H(5) 3.520 2_675
H(5) H(10) 3.506 2_665
H(5) H(12) 2.972 1_565
H(5) H(12) 2.761 2_665
H(5) H(14) 3.189 1_565
H(5) H(15) 2.849 1_565
H(6) O(1) 2.878 2_665
H(6) N(4) 2.778 2_665
H(6) C(16) 3.564 2_665
H(6) C(17) 3.509 2_665
H(6) H(15) 3.285 1_565
H(6) H(17) 3.117 1_565
H(6) H(20) 3.486 1_565
H(6) H(25) 3.583 2_665
H(6) H(27) 2.477 2_665
H(6) H(28) 2.920 2_665
H(7) H(9) 3.257 2_666
H(8) O(5) 2.704 1_565
H(8) C(1) 3.594 2_776
H(8) C(2) 3.518 2_776
H(8) C(3) 3.564 2_776
H(8) C(22) 3.518 2_666
H(8) H(10) 3.567 1_565
H(8) H(13) 3.254 2_666
H(8) H(18) 2.608 2_666
H(8) H(24) 3.449 2_776
H(9) N(3) 3.527 2_666
H(9) C(8) 3.435 2_666
H(9) C(9) 3.249 2_666
H(9) C(11) 3.270 2_666
H(9) C(22) 3.572 2_656
H(9) H(7) 3.257 2_666
H(9) H(14) 3.596 2_656
H(9) H(17) 2.843 2_656
H(9) H(18) 3.401 2_656
H(9) H(26) 3.223 2_666
H(9) H(22) 3.409 2_666
H(10) O(5) 2.925 .
H(10) C(5) 3.370 1_545
H(10) C(22) 3.367 2_656
H(10) H(4) 2.862 1_545
H(10) H(5) 3.506 2_665
H(10) H(8) 3.567 1_545
H(10) H(17) 3.040 2_656
H(10) H(18) 2.776 2_656
H(11) N(1) 3.327 2_666
H(11) C(1) 3.443 2_666
H(11) C(2) 3.399 1_444
H(11) C(3) 3.558 1_444
H(11) C(9) 3.435 2_666
H(11) C(13) 3.216 2_666
H(11) H(1) 2.700 1_444
H(11) H(2) 3.017 1_444
H(11) H(22) 2.528 2_666
H(12) C(5) 3.503 1_545
H(12) C(5) 3.361 2_665
H(12) C(6) 3.388 1_545
H(12) C(6) 3.209 2_665
H(12) H(1) 2.968 1_444
H(12) H(2) 3.473 1_444
H(12) H(4) 3.196 1_545
H(12) H(4) 3.038 2_665
H(12) H(5) 2.972 1_545
H(12) H(5) 2.761 2_665
H(13) C(9) 3.389 2_666
H(13) C(10) 2.861 2_666
H(13) C(11) 3.219 2_666
H(13) C(12) 2.918 2_666
H(13) C(13) 3.354 2_666
H(13) C(14) 3.094 2_666
H(13) C(20) 3.580 2_656
H(13) H(8) 3.254 2_666
H(13) H(13) 3.462 2_656
H(13) H(14) 2.809 2_656
H(14) C(5) 2.901 1_545
H(14) C(6) 2.953 1_545
H(14) C(7) 3.485 1_545
H(14) C(12) 3.379 1_545
H(14) C(20) 3.352 2_656
H(14) H(4) 3.118 1_545
H(14) H(5) 3.189 1_545
H(14) H(9) 3.596 2_656
H(14) H(13) 2.809 2_656
H(14) H(14) 2.969 2_656
H(15) N(2) 3.448 1_444
H(15) C(6) 3.133 1_545
H(15) C(7) 3.392 1_545
H(15) H(1) 2.758 1_444
H(15) H(5) 2.849 1_545
H(15) H(6) 3.285 1_545
H(15) H(24) 3.435 1_444
H(16) C(2) 3.362 1_444
H(16) C(3) 3.352 2_666
H(16) C(4) 2.921 2_666
H(16) C(10) 3.532 2_666
H(16) C(13) 3.542 2_666
H(16) C(14) 3.019 2_666
H(16) H(1) 2.482 1_444
H(16) H(3) 3.127 2_666
H(17) N(3) 3.360 1_545
H(17) C(7) 3.123 1_545
H(17) C(8) 3.401 1_545
H(17) C(18) 3.405 2_656
H(17) H(6) 3.117 1_545
H(17) H(9) 2.843 2_656
H(17) H(10) 3.040 2_656
H(17) H(26) 2.541 1_545
H(18) O(5) 3.046 2_656
H(18) C(4) 3.517 2_666
H(18) C(10) 2.985 2_666
H(18) C(14) 3.417 2_666
H(18) C(18) 3.534 2_656
H(18) H(3) 3.204 2_666
H(18) H(8) 2.608 2_666
H(18) H(9) 3.401 2_656
H(18) H(10) 2.776 2_656
H(19) O(3) 3.143 2_545
H(19) O(4) 3.564 2_545
H(19) O(6) 2.731 2_666
H(19) C(4) 3.304 2_666
H(19) C(24) 3.268 2_545
H(19) H(3) 2.776 2_666
H(19) H(23) 3.317 1_444
H(19) H(21) 3.261 1_444
H(20) O(3) 3.552 2_545
H(20) O(4) 2.908 2_545
H(20) O(6) 3.138 1_434
H(20) N(2) 3.129 1_444
H(20) C(24) 3.147 2_545
H(20) H(6) 3.486 1_545
H(20) H(26) 3.371 1_545
H(20) H(23) 2.736 1_444
H(20) H(24) 3.522 1_444
H(25) O(1) 2.89(4) .
H(25) O(2) 1.86(4) .
H(25) O(3) 2.89(4) 1_565
H(25) N(1) 3.42(4) 2_666
H(25) C(17) 2.65(4) .
H(25) H(6) 3.583 2_665
H(25) H(21) 3.00(6) 2_666
H(25) H(22) 3.06(5) 2_666
H(26) O(2) 3.31(4) .
H(26) O(3) 2.13(4) 1_565
H(26) O(6) 3.43(2) 1_444
H(26) C(22) 3.35(4) 1_565
H(26) C(23) 3.44(4) 1_565
H(26) C(24) 3.04(4) 1_565
H(26) H(9) 3.223 2_666
H(26) H(17) 2.541 1_565
H(26) H(20) 3.371 1_565
H(26) H(21) 3.13(5) 2_666
H(27) O(1) 1.86(4) .
H(27) O(2) 2.92(4) .
H(27) O(6) 3.28(4) 2_776
H(27) C(7) 3.21(3) 2_665
H(27) C(17) 2.69(4) .
H(27) H(6) 2.477 2_665
H(28) O(1) 3.24(4) .
H(28) O(6) 1.95(4) 2_776
H(28) H(6) 2.920 2_665
H(23) O(3) 2.91(4) 2_656
H(23) O(4) 1.99(4) 2_656
H(23) O(5) 3.29(4) 2_766
H(23) C(23) 3.47(3) 1_666
H(23) C(24) 2.75(4) 2_656
H(23) H(19) 3.317 1_666
H(23) H(20) 2.736 1_666
H(23) H(24) 1.55(6) .
H(21) O(2) 2.98(4) 2_666
H(21) O(3) 1.79(4) 2_656
H(21) O(4) 2.83(4) 2_656
H(21) N(3) 3.44(4) 2_666
H(21) C(24) 2.60(4) 2_656
H(21) H(2) 3.481 2_777
H(21) H(19) 3.261 1_666
H(21) H(25) 3.00(6) 2_666
H(21) H(26) 3.13(5) 2_666
H(21) H(24) 3.29(6) .
H(22) O(2) 2.07(4) 2_666
H(22) O(3) 3.20(3) 2_656
H(22) C(3) 3.47(2) 2_777
H(22) C(17) 3.10(4) 2_666
H(22) C(18) 3.47(3) 2_666
H(22) C(19) 3.35(4) 2_666
H(22) H(2) 2.728 2_777
H(22) H(9) 3.409 2_666
H(22) H(11) 2.528 2_666
H(22) H(25) 3.06(5) 2_666
H(24) O(4) 3.42(4) 2_656
H(24) O(5) 2.00(4) 2_766
H(24) N(1) 3.04(4) .
H(24) N(2) 0.87(4) .
H(24) C(1) 2.55(4) .
H(24) C(2) 3.04(3) .
H(24) C(13) 3.53(4) .
H(24) C(15) 1.89(4) .
H(24) H(1) 2.946 .
H(24) H(8) 3.449 2_776
H(24) H(15) 3.435 1_666
H(24) H(20) 3.522 1_666
H(24) H(23) 1.55(6) .
H(24) H(21) 3.29(6) .

loop_
_geom_torsion_atom_site_label_1
_geom_torsion_atom_site_label_2
_geom_torsion_atom_site_label_3
_geom_torsion_atom_site_label_4
_geom_torsion
C(2) C(1) C(13) C(9) 177.7(3)
C(2) C(1) C(13) C(14) -0.6(5)
C(13) C(1) C(2) C(3) 1.7(5)
C(2) C(1) C(15) N(1) 113.3(3)
C(2) C(1) C(15) N(2) -66.1(4)
C(15) C(1) C(2) C(3) -178.9(3)
C(13) C(1) C(15) N(1) -67.3(3)
C(13) C(1) C(15) N(2) 113.3(3)
C(15) C(1) C(13) C(9) -1.7(5)
C(15) C(1) C(13) C(14) -180.0(2)
C(1) C(2) C(3) C(4) -1.7(5)
C(2) C(3) C(4) C(14) 0.5(5)
C(3) C(4) C(14) C(10) -178.2(3)
C(3) C(4) C(14) C(13) 0.7(5)
C(6) C(5) C(12) C(10) -178.6(3)
C(6) C(5) C(12) C(11) 2.3(5)
C(12) C(5) C(6) C(7) -0.9(5)
C(5) C(6) C(7) C(8) -1.7(5)
C(6) C(7) C(8) C(11) 2.7(5)
C(6) C(7) C(8) C(16) -177.0(3)
C(7) C(8) C(11) C(9) 176.2(3)
C(7) C(8) C(11) C(12) -1.2(5)
C(7) C(8) C(16) N(3) -57.5(4)
C(7) C(8) C(16) N(4) 123.0(3)
C(11) C(8) C(16) N(3) 122.9(3)
C(11) C(8) C(16) N(4) -56.7(4)
C(16) C(8) C(11) C(9) -4.1(5)
C(16) C(8) C(11) C(12) 178.5(3)
C(11) C(9) C(13) C(1) -177.2(3)
C(11) C(9) C(13) C(14) 1.1(5)
C(13) C(9) C(11) C(8) -179.5(3)
C(13) C(9) C(11) C(12) -2.1(5)
C(12) C(10) C(14) C(4) 179.0(3)
C(12) C(10) C(14) C(13) 0.1(4)
C(14) C(10) C(12) C(5) 179.8(3)
C(14) C(10) C(12) C(11) -1.1(5)
C(8) C(11) C(12) C(5) -1.3(4)
C(8) C(11) C(12) C(10) 179.6(3)
C(9) C(11) C(12) C(5) -178.8(3)
C(9) C(11) C(12) C(10) 2.1(4)
C(1) C(13) C(14) C(4) -0.6(4)
C(1) C(13) C(14) C(10) 178.3(3)
C(9) C(13) C(14) C(4) -179.0(3)
C(9) C(13) C(14) C(10) -0.1(3)
O(1) C(17) C(18) C(19) -128.4(2)
O(2) C(17) C(18) C(19) 51.8(4)
C(17) C(18) C(19) C(20) -179.9(2)
C(18) C(19) C(20) C(21) -179.7(3)
C(19) C(20) C(21) C(22) 179.2(2)
C(20) C(21) C(22) C(23) 177.5(2)
C(21) C(22) C(23) C(24) 177.1(2)
C(22) C(23) C(24) O(3) -82.1(3)
C(22) C(23) C(24) O(4) 96.7(3)
